data_4060504
loop_
_publ_author_name
'Aneetha, Halikhedkar'
'Wu, Wei'
'Verkade, John G.'

_publ_section_title
;
Stereo- and Regioselective Pt(DVDS)/P(^i^BuNCH~2~CH~2~)~3~N-Catalyzed 
Hydrosilylation of Terminal Alkynes
;
_journal_issue 11
_journal_name_full Organometallics
_journal_page_first 2590
_journal_page_last 2596
_journal_paper_doi 10.1021/om050034l
_journal_volume 24
_journal_year 2005
_chemical_formula_sum 'C26 H30 O Si'
_chemical_formula_weight 386.59
_space_group_IT_number 2
_symmetry_cell_setting triclinic
_symmetry_space_group_name_Hall '-P 1'
_symmetry_space_group_name_H-M 'P -1'
_atom_sites_solution_hydrogens geom
_atom_sites_solution_primary direct
_atom_sites_solution_secondary difmap
_audit_creation_method SHELXL-97
_cell_angle_alpha 99.307(4)
_cell_angle_beta 113.666(4)
_cell_angle_gamma 99.323(4)
_cell_formula_units_Z 2
_cell_length_a 9.692(2)
_cell_length_b 11.462(3)
_cell_length_c 11.968(3)
_cell_measurement_reflns_used 865
_cell_measurement_temperature 298(2)
_cell_measurement_theta_max 26.53
_cell_measurement_theta_min 2.31
_cell_volume 1163.2(5)
_computing_cell_refinement 'Bruker SMART'
_computing_data_collection 'Bruker SMART'
_computing_data_reduction 'Bruker SAINT'
_computing_molecular_graphics 'Bruker SHELXTL'
_computing_publication_material 'Bruker SHELXTL'
_computing_structure_refinement 'SHELXL-97 (Sheldrick, 1997)'
_computing_structure_solution 'SHELXS-97 (Sheldrick, 1990)'
_diffrn_ambient_temperature 298(2)
_diffrn_measured_fraction_theta_full 0.989
_diffrn_measured_fraction_theta_max 0.989
_diffrn_measurement_device_type 'CCD area detector'
_diffrn_measurement_method 'phi and omega scans'
_diffrn_radiation_monochromator graphite
_diffrn_radiation_source 'fine-focus sealed tube'
_diffrn_radiation_type MoK\a
_diffrn_radiation_wavelength 0.71073
_diffrn_reflns_av_R_equivalents 0.0174
_diffrn_reflns_av_sigmaI/netI 0.0245
_diffrn_reflns_limit_h_max 12
_diffrn_reflns_limit_h_min -12
_diffrn_reflns_limit_k_max 14
_diffrn_reflns_limit_k_min -14
_diffrn_reflns_limit_l_max 14
_diffrn_reflns_limit_l_min -14
_diffrn_reflns_number 9702
_diffrn_reflns_theta_full 26.37
_diffrn_reflns_theta_max 26.37
_diffrn_reflns_theta_min 1.86
_exptl_absorpt_coefficient_mu 0.114
_exptl_absorpt_correction_T_max 1
_exptl_absorpt_correction_T_min 0.91
_exptl_absorpt_correction_type multi-scan
_exptl_absorpt_process_details 'Bruker Sadabs'
_exptl_crystal_colour colorless
_exptl_crystal_density_diffrn 1.104
_exptl_crystal_density_meas none
_exptl_crystal_density_method 'not measured'
_exptl_crystal_description prism
_exptl_crystal_F_000 416
_exptl_crystal_size_max 0.40
_exptl_crystal_size_mid 0.40
_exptl_crystal_size_min 0.30
_refine_diff_density_max 0.717
_refine_diff_density_min -0.203
_refine_diff_density_rms 0.043
_refine_ls_extinction_coef ?
_refine_ls_extinction_method none
_refine_ls_goodness_of_fit_ref 1.020
_refine_ls_hydrogen_treatment mixed
_refine_ls_matrix_type full
_refine_ls_number_parameters 258
_refine_ls_number_reflns 4696
_refine_ls_number_restraints 0
_refine_ls_restrained_S_all 1.020
_refine_ls_R_factor_all 0.0661
_refine_ls_R_factor_gt 0.0531
_refine_ls_shift/su_max 0.000
_refine_ls_shift/su_mean 0.000
_refine_ls_structure_factor_coef Fsqd
_refine_ls_weighting_details 'calc w=1/[\s^2^(Fo^2^)+(0.0757P)^2^+0.4583P] where P=(Fo^2^+2Fc^2^)/3'
_refine_ls_weighting_scheme calc
_refine_ls_wR_factor_gt 0.1435
_refine_ls_wR_factor_ref 0.1560
_reflns_number_gt 3783
_reflns_number_total 4696
_reflns_threshold_expression >2sigma(I)
_cod_depositor_comments
;
The following automatic conversions were performed:
'_symmetry_cell_setting' value 'Triclinic' changed to 'triclinic'
according to '/home/saulius/struct/CIF-dictionaries/cif_core.dic'
dictionary named 'cif_core.dic' version 2.4.1 from 2010-06-29.

Automatic conversion script
Id: cif_fix_enum 1527 2010-12-29 10:47:43Z saulius 
;
_cod_database_code 4060504

loop_
_symmetry_equiv_pos_as_xyz
'x, y, z'
'-x, -y, -z'

loop_
_atom_site_label
_atom_site_type_symbol
_atom_site_fract_x
_atom_site_fract_y
_atom_site_fract_z
_atom_site_U_iso_or_equiv
_atom_site_adp_type
_atom_site_occupancy
_atom_site_symmetry_multiplicity
_atom_site_calc_flag
_atom_site_refinement_flags
_atom_site_disorder_assembly
_atom_site_disorder_group
Si1 Si 0.64577(6) 0.31792(5) 0.30694(5) 0.04554(17) Uani 1 1 d . . .
C1 C 0.7927(2) 0.22641(18) 0.32181(18) 0.0489(4) Uani 1 1 d . . .
C2 C 0.7719(3) 0.11280(19) 0.3491(2) 0.0627(6) Uani 1 1 d . . .
H2 H 0.6842 0.0836 0.3602 0.075 Uiso 1 1 calc R . .
C3 C 0.8764(4) 0.0429(2) 0.3602(3) 0.0782(7) Uani 1 1 d . . .
H3 H 0.8590 -0.0326 0.3781 0.094 Uiso 1 1 calc R . .
C4 C 1.0056(4) 0.0843(3) 0.3450(3) 0.0853(9) Uani 1 1 d . . .
H4 H 1.0769 0.0372 0.3529 0.102 Uiso 1 1 calc R . .
C5 C 1.0313(3) 0.1958(3) 0.3178(3) 0.0830(8) Uani 1 1 d . . .
H5 H 1.1198 0.2238 0.3074 0.100 Uiso 1 1 calc R . .
C6 C 0.9249(3) 0.2664(2) 0.3060(2) 0.0632(6) Uani 1 1 d . . .
H6 H 0.9426 0.3414 0.2873 0.076 Uiso 1 1 calc R . .
C7 C 0.7075(2) 0.46393(17) 0.26915(18) 0.0456(4) Uani 1 1 d . . .
C8 C 0.7977(3) 0.56935(19) 0.3648(2) 0.0579(5) Uani 1 1 d . . .
H8 H 0.8270 0.5666 0.4482 0.070 Uiso 1 1 calc R . .
C9 C 0.8447(3) 0.6776(2) 0.3386(3) 0.0676(6) Uani 1 1 d . . .
H9 H 0.9054 0.7466 0.4042 0.081 Uiso 1 1 calc R . .
C10 C 0.8022(3) 0.6836(2) 0.2163(3) 0.0692(6) Uani 1 1 d . . .
H10 H 0.8323 0.7570 0.1986 0.083 Uiso 1 1 calc R . .
C11 C 0.7150(3) 0.5812(2) 0.1200(2) 0.0714(7) Uani 1 1 d . . .
H11 H 0.6876 0.5846 0.0368 0.086 Uiso 1 1 calc R . .
C12 C 0.6680(3) 0.4727(2) 0.1466(2) 0.0608(5) Uani 1 1 d . . .
H12 H 0.6082 0.4039 0.0805 0.073 Uiso 1 1 calc R . .
C13 C 0.4519(2) 0.22755(18) 0.17729(18) 0.0495(4) Uani 1 1 d . . .
C14 C 0.3196(3) 0.2670(2) 0.1621(2) 0.0679(6) Uani 1 1 d . . .
H14 H 0.3285 0.3385 0.2168 0.082 Uiso 1 1 calc R . .
C15 C 0.1739(3) 0.2032(3) 0.0678(3) 0.0790(7) Uani 1 1 d . . .
H15 H 0.0871 0.2325 0.0592 0.095 Uiso 1 1 calc R . .
C16 C 0.1578(3) 0.0973(2) -0.0125(2) 0.0717(7) Uani 1 1 d . . .
H16 H 0.0600 0.0537 -0.0751 0.086 Uiso 1 1 calc R . .
C17 C 0.2836(4) 0.0566(3) -0.0006(3) 0.0937(10) Uani 1 1 d . . .
H17 H 0.2727 -0.0155 -0.0555 0.112 Uiso 1 1 calc R . .
C18 C 0.4302(3) 0.1206(3) 0.0927(3) 0.0839(8) Uani 1 1 d . . .
H18 H 0.5160 0.0909 0.0986 0.101 Uiso 1 1 calc R . .
C19 C 0.6248(2) 0.35325(18) 0.45536(19) 0.0511(5) Uani 1 1 d . . .
H19 H 0.5455 0.3902 0.4534 0.061 Uiso 1 1 calc R . .
C20 C 0.7105(3) 0.3313(2) 0.5628(2) 0.0586(5) Uani 1 1 d . . .
H20 H 0.7901 0.2951 0.5643 0.070 Uiso 1 1 calc R . .
C21 C 0.6950(3) 0.3581(2) 0.6847(2) 0.0622(6) Uani 1 1 d . . .
C22 C 0.8504(3) 0.4397(3) 0.7892(3) 0.0907(9) Uani 1 1 d . . .
H22A H 0.8760 0.5139 0.7664 0.136 Uiso 1 1 calc R . .
H22B H 0.9309 0.3975 0.7998 0.136 Uiso 1 1 calc R . .
H22C H 0.8415 0.4586 0.8668 0.136 Uiso 1 1 calc R . .
C23 C 0.6445(4) 0.2387(3) 0.7165(3) 0.0861(9) Uani 1 1 d . . .
C24 C 0.7649(5) 0.1624(4) 0.7318(4) 0.1255(15) Uani 1 1 d . . .
H24A H 0.8634 0.2079 0.7995 0.188 Uiso 1 1 calc R . .
H24B H 0.7757 0.1440 0.6551 0.188 Uiso 1 1 calc R . .
H24C H 0.7306 0.0877 0.7504 0.188 Uiso 1 1 calc R . .
C25 C 0.4809(4) 0.1672(3) 0.6072(4) 0.1104(12) Uani 1 1 d . . .
H25A H 0.4491 0.0898 0.6220 0.166 Uiso 1 1 calc R . .
H25B H 0.4874 0.1544 0.5284 0.166 Uiso 1 1 calc R . .
H25C H 0.4063 0.2139 0.6044 0.166 Uiso 1 1 calc R . .
C26 C 0.6297(6) 0.2659(4) 0.8421(4) 0.1353(16) Uani 1 1 d . . .
H26A H 0.7307 0.3039 0.9105 0.203 Uiso 1 1 calc R . .
H26B H 0.5869 0.1909 0.8556 0.203 Uiso 1 1 calc R . .
H26C H 0.5624 0.3197 0.8376 0.203 Uiso 1 1 calc R . .
O1 O 0.5805(2) 0.42755(16) 0.67083(18) 0.0745(5) Uani 1 1 d . . .
H1 H 0.4931 0.3815 0.6318 0.112 Uiso 1 1 calc R . .

loop_
_atom_site_aniso_label
_atom_site_aniso_U_11
_atom_site_aniso_U_22
_atom_site_aniso_U_33
_atom_site_aniso_U_23
_atom_site_aniso_U_13
_atom_site_aniso_U_12
Si1 0.0512(3) 0.0430(3) 0.0415(3) 0.0086(2) 0.0212(2) 0.0089(2)
C1 0.0541(11) 0.0472(10) 0.0420(10) 0.0060(8) 0.0203(8) 0.0112(8)
C2 0.0682(14) 0.0468(11) 0.0669(14) 0.0110(10) 0.0255(11) 0.0125(10)
C3 0.0917(19) 0.0566(14) 0.0743(17) 0.0104(12) 0.0232(14) 0.0289(13)
C4 0.094(2) 0.094(2) 0.0641(16) 0.0064(14) 0.0242(14) 0.0570(17)
C5 0.0695(16) 0.119(2) 0.0705(16) 0.0198(16) 0.0375(13) 0.0364(16)
C6 0.0638(13) 0.0741(15) 0.0588(13) 0.0198(11) 0.0322(11) 0.0190(11)
C7 0.0449(10) 0.0456(10) 0.0459(10) 0.0110(8) 0.0197(8) 0.0111(8)
C8 0.0659(13) 0.0499(11) 0.0499(11) 0.0083(9) 0.0215(10) 0.0079(10)
C9 0.0719(15) 0.0467(12) 0.0784(16) 0.0088(11) 0.0331(13) 0.0064(10)
C10 0.0679(14) 0.0591(14) 0.0961(19) 0.0375(13) 0.0433(14) 0.0192(11)
C11 0.0715(15) 0.0852(17) 0.0623(14) 0.0374(13) 0.0284(12) 0.0159(13)
C12 0.0643(13) 0.0631(13) 0.0467(11) 0.0140(10) 0.0202(10) 0.0049(10)
C13 0.0543(11) 0.0466(10) 0.0469(10) 0.0109(8) 0.0243(9) 0.0065(8)
C14 0.0597(13) 0.0674(14) 0.0653(14) -0.0021(11) 0.0255(11) 0.0100(11)
C15 0.0545(13) 0.103(2) 0.0679(16) 0.0068(14) 0.0239(12) 0.0120(13)
C16 0.0608(14) 0.0763(16) 0.0555(13) 0.0077(12) 0.0158(11) -0.0069(12)
C17 0.088(2) 0.0775(18) 0.0741(18) -0.0196(14) 0.0108(15) 0.0155(15)
C18 0.0707(16) 0.0849(18) 0.0688(16) -0.0145(13) 0.0146(13) 0.0249(14)
C19 0.0576(11) 0.0526(11) 0.0494(11) 0.0133(9) 0.0272(9) 0.0197(9)
C20 0.0672(13) 0.0665(13) 0.0570(12) 0.0196(10) 0.0359(11) 0.0286(11)
C21 0.0703(14) 0.0717(14) 0.0565(12) 0.0174(11) 0.0348(11) 0.0291(12)
C22 0.0760(17) 0.113(2) 0.0599(15) -0.0057(15) 0.0222(13) 0.0115(16)
C23 0.124(2) 0.0903(19) 0.098(2) 0.0481(17) 0.083(2) 0.0553(19)
C24 0.185(4) 0.127(3) 0.162(4) 0.099(3) 0.122(3) 0.107(3)
C25 0.117(3) 0.082(2) 0.135(3) 0.015(2) 0.076(2) -0.0144(19)
C26 0.206(5) 0.170(4) 0.129(3) 0.088(3) 0.133(3) 0.097(4)
O1 0.0887(12) 0.0779(11) 0.0815(12) 0.0221(9) 0.0516(11) 0.0448(10)

loop_
_atom_type_symbol
_atom_type_description
_atom_type_scat_dispersion_real
_atom_type_scat_dispersion_imag
_atom_type_scat_source
C C 0.0033 0.0016 'International Tables Vol C Tables 4.2.6.8 and 6.1.1.4'
H H 0.0000 0.0000 'International Tables Vol C Tables 4.2.6.8 and 6.1.1.4'
O O 0.0106 0.0060 'International Tables Vol C Tables 4.2.6.8 and 6.1.1.4'
Si Si 0.0817 0.0704 'International Tables Vol C Tables 4.2.6.8 and 6.1.1.4'

loop_
_geom_angle_atom_site_label_1
_geom_angle_atom_site_label_2
_geom_angle_atom_site_label_3
_geom_angle
_geom_angle_site_symmetry_1
_geom_angle_site_symmetry_3
_geom_angle_publ_flag
C19 Si1 C1 110.87(9) . . ?
C19 Si1 C7 109.28(9) . . ?
C1 Si1 C7 109.64(9) . . ?
C19 Si1 C13 108.27(9) . . ?
C1 Si1 C13 109.27(9) . . ?
C7 Si1 C13 109.49(9) . . ?
C6 C1 C2 117.0(2) . . ?
C6 C1 Si1 122.51(16) . . ?
C2 C1 Si1 120.47(16) . . ?
C3 C2 C1 122.2(2) . . ?
C3 C2 H2 118.9 . . ?
C1 C2 H2 118.9 . . ?
C4 C3 C2 119.7(3) . . ?
C4 C3 H3 120.1 . . ?
C2 C3 H3 120.1 . . ?
C3 C4 C5 120.3(2) . . ?
C3 C4 H4 119.8 . . ?
C5 C4 H4 119.8 . . ?
C4 C5 C6 119.9(3) . . ?
C4 C5 H5 120.0 . . ?
C6 C5 H5 120.0 . . ?
C1 C6 C5 120.8(2) . . ?
C1 C6 H6 119.6 . . ?
C5 C6 H6 119.6 . . ?
C12 C7 C8 116.90(19) . . ?
C12 C7 Si1 122.26(15) . . ?
C8 C7 Si1 120.84(15) . . ?
C9 C8 C7 121.6(2) . . ?
C9 C8 H8 119.2 . . ?
C7 C8 H8 119.2 . . ?
C10 C9 C8 120.1(2) . . ?
C10 C9 H9 120.0 . . ?
C8 C9 H9 120.0 . . ?
C9 C10 C11 119.8(2) . . ?
C9 C10 H10 120.1 . . ?
C11 C10 H10 120.1 . . ?
C10 C11 C12 119.9(2) . . ?
C10 C11 H11 120.0 . . ?
C12 C11 H11 120.0 . . ?
C11 C12 C7 121.7(2) . . ?
C11 C12 H12 119.2 . . ?
C7 C12 H12 119.2 . . ?
C14 C13 C18 116.0(2) . . ?
C14 C13 Si1 119.92(16) . . ?
C18 C13 Si1 124.05(18) . . ?
C13 C14 C15 121.9(2) . . ?
C13 C14 H14 119.0 . . ?
C15 C14 H14 119.0 . . ?
C16 C15 C14 120.0(3) . . ?
C16 C15 H15 120.0 . . ?
C14 C15 H15 120.0 . . ?
C17 C16 C15 119.6(2) . . ?
C17 C16 H16 120.2 . . ?
C15 C16 H16 120.2 . . ?
C16 C17 C18 120.8(3) . . ?
C16 C17 H17 119.6 . . ?
C18 C17 H17 119.6 . . ?
C13 C18 C17 121.6(3) . . ?
C13 C18 H18 119.2 . . ?
C17 C18 H18 119.2 . . ?
C20 C19 Si1 126.62(17) . . ?
C20 C19 H19 116.7 . . ?
Si1 C19 H19 116.7 . . ?
C19 C20 C21 127.7(2) . . ?
C19 C20 H20 116.2 . . ?
C21 C20 H20 116.2 . . ?
O1 C21 C20 108.82(18) . . ?
O1 C21 C22 106.8(2) . . ?
C20 C21 C22 108.7(2) . . ?
O1 C21 C23 109.6(2) . . ?
C20 C21 C23 110.5(2) . . ?
C22 C21 C23 112.4(2) . . ?
C21 C22 H22A 109.5 . . ?
C21 C22 H22B 109.5 . . ?
H22A C22 H22B 109.5 . . ?
C21 C22 H22C 109.5 . . ?
H22A C22 H22C 109.5 . . ?
H22B C22 H22C 109.5 . . ?
C21 C23 C24 110.7(2) . . ?
C21 C23 C26 110.6(3) . . ?
C24 C23 C26 107.9(3) . . ?
C21 C23 C25 107.6(2) . . ?
C24 C23 C25 111.2(3) . . ?
C26 C23 C25 108.8(3) . . ?
C23 C24 H24A 109.5 . . ?
C23 C24 H24B 109.5 . . ?
H24A C24 H24B 109.5 . . ?
C23 C24 H24C 109.5 . . ?
H24A C24 H24C 109.5 . . ?
H24B C24 H24C 109.5 . . ?
C23 C25 H25A 109.5 . . ?
C23 C25 H25B 109.5 . . ?
H25A C25 H25B 109.5 . . ?
C23 C25 H25C 109.5 . . ?
H25A C25 H25C 109.5 . . ?
H25B C25 H25C 109.5 . . ?
C23 C26 H26A 109.5 . . ?
C23 C26 H26B 109.5 . . ?
H26A C26 H26B 109.5 . . ?
C23 C26 H26C 109.5 . . ?
H26A C26 H26C 109.5 . . ?
H26B C26 H26C 109.5 . . ?
C21 O1 H1 109.5 . . ?

loop_
_geom_bond_atom_site_label_1
_geom_bond_atom_site_label_2
_geom_bond_distance
_geom_bond_site_symmetry_2
_geom_bond_publ_flag
Si1 C19 1.856(2) . ?
Si1 C1 1.871(2) . ?
Si1 C7 1.871(2) . ?
Si1 C13 1.876(2) . ?
C1 C6 1.385(3) . ?
C1 C2 1.396(3) . ?
C2 C3 1.369(3) . ?
C2 H2 0.9300 . ?
C3 C4 1.358(4) . ?
C3 H3 0.9300 . ?
C4 C5 1.377(4) . ?
C4 H4 0.9300 . ?
C5 C6 1.389(3) . ?
C5 H5 0.9300 . ?
C6 H6 0.9300 . ?
C7 C12 1.385(3) . ?
C7 C8 1.393(3) . ?
C8 C9 1.379(3) . ?
C8 H8 0.9300 . ?
C9 C10 1.369(4) . ?
C9 H9 0.9300 . ?
C10 C11 1.372(4) . ?
C10 H10 0.9300 . ?
C11 C12 1.385(3) . ?
C11 H11 0.9300 . ?
C12 H12 0.9300 . ?
C13 C14 1.381(3) . ?
C13 C18 1.384(3) . ?
C14 C15 1.386(3) . ?
C14 H14 0.9300 . ?
C15 C16 1.364(4) . ?
C15 H15 0.9300 . ?
C16 C17 1.338(4) . ?
C16 H16 0.9300 . ?
C17 C18 1.389(4) . ?
C17 H17 0.9300 . ?
C18 H18 0.9300 . ?
C19 C20 1.312(3) . ?
C19 H19 0.9300 . ?
C20 C21 1.513(3) . ?
C20 H20 0.9300 . ?
C21 O1 1.440(3) . ?
C21 C22 1.537(4) . ?
C21 C23 1.536(4) . ?
C22 H22A 0.9600 . ?
C22 H22B 0.9600 . ?
C22 H22C 0.9600 . ?
C23 C24 1.539(4) . ?
C23 C26 1.553(4) . ?
C23 C25 1.569(5) . ?
C24 H24A 0.9600 . ?
C24 H24B 0.9600 . ?
C24 H24C 0.9600 . ?
C25 H25A 0.9600 . ?
C25 H25B 0.9600 . ?
C25 H25C 0.9600 . ?
C26 H26A 0.9600 . ?
C26 H26B 0.9600 . ?
C26 H26C 0.9600 . ?
O1 H1 0.8200 . ?
